data_7115972
loop_
_publ_author_name
'Santigopal Mondal'
'Santhivardhana Reddy Yetra'
'Atanu Patra'
'Sunita S. Kunte'
'Rajesh G. Gonnade'
'Akkattu T. Biju'

_publ_section_title
;
 N-Heterocyclic carbene-catalyzed enantioselective synthesis of
 functionalized cyclopentenes via alpha,beta-unsaturated acyl azoliums
;
_journal_name_full Chem.Commun.
_journal_page_first 14539
_journal_paper_doi 10.1039/C4cc07433E
_journal_volume 50
_journal_year 2014
_chemical_absolute_configuration unk
_chemical_formula_moiety 'C20 H22 O8'
_chemical_formula_sum 'C20 H22 O8'
_chemical_formula_weight 390.38
_chemical_name_systematic
; 
 ? 
;
_space_group_IT_number 5
_symmetry_cell_setting monoclinic
_symmetry_space_group_name_Hall 'C 2y'
_symmetry_space_group_name_H-M 'C 1 2 1'
_atom_sites_solution_hydrogens geom
_atom_sites_solution_primary direct
_atom_sites_solution_secondary difmap
_audit_creation_method SHELXL-97
_cell_angle_alpha 90.00
_cell_angle_beta 121.607(6)
_cell_angle_gamma 90.00
_cell_formula_units_Z 4
_cell_length_a 20.4540(10)
_cell_length_b 7.1698(3)
_cell_length_c 15.6356(8)
_cell_measurement_reflns_used 3331
_cell_measurement_temperature 296(2)
_cell_measurement_theta_max 20.40
_cell_measurement_theta_min 2.34
_cell_volume 1952.8(2)
_computing_cell_refinement 'Bruker SAINT'
_computing_data_collection 'Bruker APEX2'
_computing_data_reduction 'Bruker SAINT'
_computing_molecular_graphics 'Bruker SHELXTL'
_computing_publication_material 'Bruker SHELXTL'
_computing_structure_refinement 'SHELXL-97 (Sheldrick, 2008)'
_computing_structure_solution 'SHELXS-97 (Sheldrick, 2008)'
_diffrn_ambient_temperature 296(2)
_diffrn_measured_fraction_theta_full 0.995
_diffrn_measured_fraction_theta_max 0.995
_diffrn_measurement_device_type 'Bruker APEX-II CCD'
_diffrn_measurement_method '\f and \w scans'
_diffrn_radiation_monochromator graphite
_diffrn_radiation_source 'fine-focus sealed tube'
_diffrn_radiation_type MoK\a
_diffrn_radiation_wavelength 0.71073
_diffrn_reflns_av_R_equivalents 0.0436
_diffrn_reflns_av_sigmaI/netI 0.0487
_diffrn_reflns_limit_h_max 22
_diffrn_reflns_limit_h_min -25
_diffrn_reflns_limit_k_max 8
_diffrn_reflns_limit_k_min -8
_diffrn_reflns_limit_l_max 19
_diffrn_reflns_limit_l_min -19
_diffrn_reflns_number 11890
_diffrn_reflns_theta_full 26.00
_diffrn_reflns_theta_max 26.00
_diffrn_reflns_theta_min 1.53
_exptl_absorpt_coefficient_mu 0.103
_exptl_absorpt_correction_T_max 0.9938
_exptl_absorpt_correction_T_min 0.9609
_exptl_absorpt_correction_type multi-scan
_exptl_absorpt_process_details 'Bruker SADABS'
_exptl_crystal_colour colourless
_exptl_crystal_density_diffrn 1.328
_exptl_crystal_density_method 'not measured'
_exptl_crystal_description needle
_exptl_crystal_F_000 824
_exptl_crystal_recrystallization_method 'Re-crystallisation from solvent: ethyl acetate-light petroleum ether'
_exptl_crystal_size_max 0.39
_exptl_crystal_size_mid 0.09
_exptl_crystal_size_min 0.06
_refine_diff_density_max 0.140
_refine_diff_density_min -0.172
_refine_diff_density_rms 0.041
_refine_ls_abs_structure_details 'Flack H D (1983), Acta Cryst. A39, 876-881'
_refine_ls_abs_structure_Flack 1.2(12)
_refine_ls_extinction_method none
_refine_ls_goodness_of_fit_ref 1.095
_refine_ls_hydrogen_treatment constr
_refine_ls_matrix_type full
_refine_ls_number_parameters 257
_refine_ls_number_reflns 3508
_refine_ls_number_restraints 1
_refine_ls_restrained_S_all 1.095
_refine_ls_R_factor_all 0.0722
_refine_ls_R_factor_gt 0.0515
_refine_ls_shift/su_max 0.000
_refine_ls_shift/su_mean 0.000
_refine_ls_structure_factor_coef Fsqd
_refine_ls_weighting_details 'calc w=1/[\s^2^(Fo^2^)+(0.0428P)^2^+0.2804P] where P=(Fo^2^+2Fc^2^)/3'
_refine_ls_weighting_scheme calc
_refine_ls_wR_factor_gt 0.0972
_refine_ls_wR_factor_ref 0.1054
_reflns_number_gt 2708
_reflns_number_total 3508
_reflns_threshold_expression >2sigma(I)
_cod_data_source_file c4cc07433e2.cif
_cod_data_source_block sgm_sd_87
_cod_original_cell_volume 1952.84(16)
_cod_original_sg_symbol_H-M C2
_cod_database_code 7115972

loop_
_symmetry_equiv_pos_as_xyz
'x, y, z'
'-x, y, -z'
'x+1/2, y+1/2, z'
'-x+1/2, y+1/2, -z'

loop_
_atom_site_label
_atom_site_type_symbol
_atom_site_fract_x
_atom_site_fract_y
_atom_site_fract_z
_atom_site_U_iso_or_equiv
_atom_site_adp_type
_atom_site_occupancy
_atom_site_symmetry_multiplicity
_atom_site_calc_flag
_atom_site_refinement_flags
O1 O 0.41283(11) -0.1764(3) 0.50961(14) 0.0547(5) Uani 1 1 d .
O2 O 0.33673(13) -0.3958(3) 0.52079(17) 0.0702(6) Uani 1 1 d .
O3 O 0.29173(13) 0.1010(3) 0.15238(15) 0.0652(6) Uani 1 1 d .
O4 O 0.22514(11) -0.1646(3) 0.10754(13) 0.0552(5) Uani 1 1 d .
O5 O 0.32552(12) -0.4529(3) 0.31005(17) 0.0690(6) Uani 1 1 d .
O6 O 0.39791(11) -0.3047(3) 0.26391(16) 0.0626(6) Uani 1 1 d .
O7 O 0.00143(13) 0.5545(3) 0.11818(18) 0.0811(7) Uani 1 1 d .
O8 O -0.07138(11) 0.3052(3) 0.04463(15) 0.0637(6) Uani 1 1 d .
C1 C 0.37302(14) -0.0007(4) 0.45345(19) 0.0438(7) Uani 1 1 d .
C2 C 0.37364(15) 0.0145(4) 0.35774(19) 0.0468(7) Uani 1 1 d .
H2A H 0.4235 -0.0208 0.3696 0.056 Uiso 1 1 calc R
H2B H 0.3628 0.1416 0.3329 0.056 Uiso 1 1 calc R
C3 C 0.31114(14) -0.1185(4) 0.28070(19) 0.0405(7) Uani 1 1 d .
C4 C 0.25002(13) -0.1284(4) 0.31246(19) 0.0420(7) Uani 1 1 d .
H4 H 0.2292 -0.2553 0.3006 0.050 Uiso 1 1 calc R
C5 C 0.29621(15) -0.0915(4) 0.4262(2) 0.0419(7) Uani 1 1 d .
H5 H 0.2679 -0.0262 0.4519 0.050 Uiso 1 1 calc R
C6 C 0.34544(18) -0.2511(4) 0.4905(2) 0.0516(7) Uani 1 1 d .
C7 C 0.40359(17) 0.1665(4) 0.5214(2) 0.0531(8) Uani 1 1 d .
H7A H 0.3729 0.2742 0.4848 0.064 Uiso 1 1 calc R
H7B H 0.4556 0.1898 0.5378 0.064 Uiso 1 1 calc R
C8 C 0.4042(2) 0.1503(6) 0.6183(2) 0.0827(11) Uani 1 1 d .
H8A H 0.3531 0.1258 0.6034 0.124 Uiso 1 1 calc R
H8B H 0.4225 0.2648 0.6553 0.124 Uiso 1 1 calc R
H8C H 0.4375 0.0498 0.6578 0.124 Uiso 1 1 calc R
C9 C 0.27660(16) -0.0446(5) 0.1744(2) 0.0475(7) Uani 1 1 d .
C10 C 0.18094(19) -0.1026(5) 0.0046(2) 0.0686(10) Uani 1 1 d .
H10A H 0.1684 0.0270 0.0027 0.103 Uiso 1 1 calc R
H10B H 0.1345 -0.1743 -0.0310 0.103 Uiso 1 1 calc R
H10C H 0.2105 -0.1193 -0.0265 0.103 Uiso 1 1 calc R
C11 C 0.34405(16) -0.3124(4) 0.2867(2) 0.0461(7) Uani 1 1 d .
C12 C 0.4398(2) -0.4762(5) 0.2760(3) 0.0861(12) Uani 1 1 d .
H12A H 0.4659 -0.5149 0.3450 0.129 Uiso 1 1 calc R
H12B H 0.4767 -0.4552 0.2566 0.129 Uiso 1 1 calc R
H12C H 0.4046 -0.5718 0.2343 0.129 Uiso 1 1 calc R
C13 C 0.18398(14) 0.0082(4) 0.25770(18) 0.0414(7) Uani 1 1 d .
C14 C 0.19347(16) 0.2002(4) 0.2760(2) 0.0507(8) Uani 1 1 d .
H14 H 0.2419 0.2474 0.3219 0.061 Uiso 1 1 calc R
C15 C 0.13227(15) 0.3201(4) 0.22716(19) 0.0500(7) Uani 1 1 d .
H15 H 0.1397 0.4472 0.2407 0.060 Uiso 1 1 calc R
C16 C 0.05950(15) 0.2540(4) 0.1579(2) 0.0448(7) Uani 1 1 d .
C17 C 0.04993(15) 0.0641(4) 0.1388(2) 0.0479(7) Uani 1 1 d .
H17 H 0.0015 0.0176 0.0925 0.057 Uiso 1 1 calc R
C18 C 0.11088(15) -0.0564(4) 0.1872(2) 0.0449(7) Uani 1 1 d .
H18 H 0.1032 -0.1832 0.1727 0.054 Uiso 1 1 calc R
C19 C -0.00418(17) 0.3889(5) 0.1070(2) 0.0511(8) Uani 1 1 d .
C20 C -0.13629(16) 0.4287(6) -0.0106(3) 0.0788(12) Uani 1 1 d .
H20A H -0.1482 0.4868 0.0349 0.118 Uiso 1 1 calc R
H20B H -0.1798 0.3585 -0.0599 0.118 Uiso 1 1 calc R
H20C H -0.1239 0.5230 -0.0435 0.118 Uiso 1 1 calc R

loop_
_atom_site_aniso_label
_atom_site_aniso_U_11
_atom_site_aniso_U_22
_atom_site_aniso_U_33
_atom_site_aniso_U_23
_atom_site_aniso_U_13
_atom_site_aniso_U_12
O1 0.0532(12) 0.0486(12) 0.0631(13) 0.0076(11) 0.0309(10) 0.0090(10)
O2 0.0911(16) 0.0509(14) 0.0852(15) 0.0168(13) 0.0576(14) 0.0053(13)
O3 0.0844(15) 0.0539(14) 0.0591(13) 0.0072(11) 0.0390(12) -0.0147(12)
O4 0.0646(12) 0.0454(13) 0.0459(11) -0.0051(11) 0.0223(10) -0.0032(11)
O5 0.0878(16) 0.0420(14) 0.1054(17) -0.0003(13) 0.0703(14) 0.0015(12)
O6 0.0673(13) 0.0568(14) 0.0855(15) 0.0120(12) 0.0550(13) 0.0147(12)
O7 0.0669(15) 0.0468(16) 0.0967(18) -0.0025(13) 0.0201(12) 0.0009(12)
O8 0.0409(11) 0.0560(14) 0.0796(14) -0.0114(12) 0.0215(10) 0.0047(11)
C1 0.0440(15) 0.0423(16) 0.0454(15) 0.0050(14) 0.0237(12) 0.0047(14)
C2 0.0447(14) 0.0484(18) 0.0537(16) -0.0048(15) 0.0303(13) -0.0093(14)
C3 0.0451(15) 0.0380(16) 0.0439(15) -0.0046(12) 0.0271(12) -0.0060(13)
C4 0.0434(15) 0.0314(16) 0.0554(16) -0.0006(13) 0.0287(13) -0.0038(13)
C5 0.0512(16) 0.0345(15) 0.0514(16) 0.0046(12) 0.0347(14) 0.0028(13)
C6 0.064(2) 0.0444(19) 0.0600(18) 0.0048(15) 0.0417(16) 0.0035(16)
C7 0.0538(18) 0.0500(19) 0.0545(19) -0.0064(15) 0.0276(15) -0.0033(15)
C8 0.108(3) 0.082(3) 0.064(2) -0.021(2) 0.050(2) -0.021(2)
C9 0.0522(17) 0.0474(18) 0.0513(17) 0.0009(15) 0.0329(15) 0.0010(15)
C10 0.075(2) 0.064(2) 0.0483(18) -0.0015(16) 0.0189(16) 0.0033(18)
C11 0.0497(16) 0.0441(18) 0.0477(17) -0.0007(14) 0.0277(14) -0.0036(15)
C12 0.092(3) 0.077(3) 0.112(3) 0.009(2) 0.069(2) 0.036(2)
C13 0.0408(15) 0.0411(18) 0.0463(15) -0.0021(14) 0.0256(12) -0.0036(13)
C14 0.0408(15) 0.0419(18) 0.0578(19) -0.0051(15) 0.0179(14) -0.0062(15)
C15 0.0502(17) 0.0347(16) 0.0562(16) -0.0030(15) 0.0217(14) -0.0067(15)
C16 0.0457(16) 0.0395(17) 0.0519(16) -0.0016(14) 0.0274(14) -0.0017(13)
C17 0.0385(16) 0.050(2) 0.0530(16) -0.0110(15) 0.0224(13) -0.0108(14)
C18 0.0436(15) 0.0366(16) 0.0594(17) -0.0064(14) 0.0305(14) -0.0058(13)
C19 0.0505(19) 0.046(2) 0.0540(18) -0.0082(15) 0.0256(15) -0.0046(15)
C20 0.0451(17) 0.073(3) 0.099(3) -0.014(2) 0.0245(18) 0.0094(18)

loop_
_atom_type_symbol
_atom_type_description
_atom_type_scat_dispersion_real
_atom_type_scat_dispersion_imag
_atom_type_scat_source
C C 0.0033 0.0016 'International Tables Vol C Tables 4.2.6.8 and 6.1.1.4'
H H 0.0000 0.0000 'International Tables Vol C Tables 4.2.6.8 and 6.1.1.4'
O O 0.0106 0.0060 'International Tables Vol C Tables 4.2.6.8 and 6.1.1.4'

loop_
_geom_angle_atom_site_label_1
_geom_angle_atom_site_label_2
_geom_angle_atom_site_label_3
_geom_angle
C6 O1 C1 91.44(19)
C9 O4 C10 116.8(2)
C11 O6 C12 116.5(3)
C19 O8 C20 115.5(3)
C7 C1 C2 115.3(2)
C7 C1 O1 110.9(2)
C2 C1 O1 110.8(2)
C7 C1 C5 121.3(2)
C2 C1 C5 107.1(2)
O1 C1 C5 88.22(19)
C1 C2 C3 107.2(2)
C1 C2 H2A 110.3
C3 C2 H2A 110.3
C1 C2 H2B 110.3
C3 C2 H2B 110.3
H2A C2 H2B 108.5
C9 C3 C11 108.8(2)
C9 C3 C2 111.0(2)
C11 C3 C2 110.9(2)
C9 C3 C4 111.8(2)
C11 C3 C4 109.8(2)
C2 C3 C4 104.61(19)
C13 C4 C5 111.5(2)
C13 C4 C3 114.4(2)
C5 C4 C3 104.44(19)
C13 C4 H4 108.8
C5 C4 H4 108.8
C3 C4 H4 108.8
C6 C5 C4 115.6(2)
C6 C5 C1 84.7(2)
C4 C5 C1 108.2(2)
C6 C5 H5 114.8
C4 C5 H5 114.8
C1 C5 H5 114.8
O2 C6 O1 127.0(3)
O2 C6 C5 137.6(3)
O1 C6 C5 95.4(2)
C1 C7 C8 115.4(3)
C1 C7 H7A 108.4
C8 C7 H7A 108.4
C1 C7 H7B 108.4
C8 C7 H7B 108.4
H7A C7 H7B 107.5
C7 C8 H8A 109.5
C7 C8 H8B 109.5
H8A C8 H8B 109.5
C7 C8 H8C 109.5
H8A C8 H8C 109.5
H8B C8 H8C 109.5
O3 C9 O4 123.8(3)
O3 C9 C3 125.4(3)
O4 C9 C3 110.8(2)
O4 C10 H10A 109.5
O4 C10 H10B 109.5
H10A C10 H10B 109.5
O4 C10 H10C 109.5
H10A C10 H10C 109.5
H10B C10 H10C 109.5
O5 C11 O6 123.9(3)
O5 C11 C3 125.8(3)
O6 C11 C3 110.3(3)
O6 C12 H12A 109.5
O6 C12 H12B 109.5
H12A C12 H12B 109.5
O6 C12 H12C 109.5
H12A C12 H12C 109.5
H12B C12 H12C 109.5
C18 C13 C14 117.8(3)
C18 C13 C4 120.0(2)
C14 C13 C4 122.2(2)
C15 C14 C13 120.9(3)
C15 C14 H14 119.5
C13 C14 H14 119.5
C14 C15 C16 120.9(3)
C14 C15 H15 119.6
C16 C15 H15 119.6
C17 C16 C15 118.5(3)
C17 C16 C19 122.9(3)
C15 C16 C19 118.7(3)
C18 C17 C16 121.0(2)
C18 C17 H17 119.5
C16 C17 H17 119.5
C17 C18 C13 121.0(3)
C17 C18 H18 119.5
C13 C18 H18 119.5
O7 C19 O8 122.3(3)
O7 C19 C16 125.5(3)
O8 C19 C16 112.2(3)
O8 C20 H20A 109.5
O8 C20 H20B 109.5
H20A C20 H20B 109.5
O8 C20 H20C 109.5
H20A C20 H20C 109.5
H20B C20 H20C 109.5

loop_
_geom_bond_atom_site_label_1
_geom_bond_atom_site_label_2
_geom_bond_distance
O1 C6 1.358(4)
O1 C1 1.508(3)
O2 C6 1.192(4)
O3 C9 1.190(4)
O4 C9 1.337(3)
O4 C10 1.443(3)
O5 C11 1.198(3)
O6 C11 1.325(3)
O6 C12 1.454(4)
O7 C19 1.197(4)
O8 C19 1.340(3)
O8 C20 1.446(4)
C1 C7 1.504(4)
C1 C2 1.507(4)
C1 C5 1.540(4)
C2 C3 1.543(4)
C2 H2A 0.9700
C2 H2B 0.9700
C3 C9 1.521(4)
C3 C11 1.526(4)
C3 C4 1.570(4)
C4 C13 1.518(3)
C4 C5 1.537(4)
C4 H4 0.9800
C5 C6 1.507(4)
C5 H5 0.9800
C7 C8 1.513(4)
C7 H7A 0.9700
C7 H7B 0.9700
C8 H8A 0.9600
C8 H8B 0.9600
C8 H8C 0.9600
C10 H10A 0.9600
C10 H10B 0.9600
C10 H10C 0.9600
C12 H12A 0.9600
C12 H12B 0.9600
C12 H12C 0.9600
C13 C18 1.392(3)
C13 C14 1.399(4)
C14 C15 1.373(4)
C14 H14 0.9300
C15 C16 1.387(3)
C15 H15 0.9300
C16 C17 1.386(4)
C16 C19 1.476(4)
C17 C18 1.373(4)
C17 H17 0.9300
C18 H18 0.9300
C20 H20A 0.9600
C20 H20B 0.9600
C20 H20C 0.9600

loop_
_geom_torsion_atom_site_label_1
_geom_torsion_atom_site_label_2
_geom_torsion_atom_site_label_3
_geom_torsion_atom_site_label_4
_geom_torsion
C6 O1 C1 C7 119.4(2)
C6 O1 C1 C2 -111.1(2)
C6 O1 C1 C5 -3.5(2)
C7 C1 C2 C3 -155.5(2)
O1 C1 C2 C3 77.5(3)
C5 C1 C2 C3 -17.2(3)
C1 C2 C3 C9 148.9(2)
C1 C2 C3 C11 -90.0(3)
C1 C2 C3 C4 28.2(3)
C9 C3 C4 C13 -25.9(3)
C11 C3 C4 C13 -146.7(2)
C2 C3 C4 C13 94.3(2)
C9 C3 C4 C5 -148.1(2)
C11 C3 C4 C5 91.1(2)
C2 C3 C4 C5 -27.9(3)
C13 C4 C5 C6 161.0(2)
C3 C4 C5 C6 -75.0(3)
C13 C4 C5 C1 -106.1(2)
C3 C4 C5 C1 17.9(3)
C7 C1 C5 C6 -110.3(3)
C2 C1 C5 C6 114.4(2)
O1 C1 C5 C6 3.19(19)
C7 C1 C5 C4 134.4(2)
C2 C1 C5 C4 -0.8(3)
O1 C1 C5 C4 -112.1(2)
C1 O1 C6 O2 -175.6(3)
C1 O1 C6 C5 3.6(2)
C4 C5 C6 O2 -76.8(5)
C1 C5 C6 O2 175.5(4)
C4 C5 C6 O1 104.2(2)
C1 C5 C6 O1 -3.6(2)
C2 C1 C7 C8 -179.0(3)
O1 C1 C7 C8 -52.0(3)
C5 C1 C7 C8 49.1(4)
C10 O4 C9 O3 -6.3(4)
C10 O4 C9 C3 172.7(2)
C11 C3 C9 O3 -126.3(3)
C2 C3 C9 O3 -4.1(4)
C4 C3 C9 O3 112.3(3)
C11 C3 C9 O4 54.7(3)
C2 C3 C9 O4 177.0(2)
C4 C3 C9 O4 -66.6(3)
C12 O6 C11 O5 -4.8(4)
C12 O6 C11 C3 174.2(2)
C9 C3 C11 O5 -121.2(3)
C2 C3 C11 O5 116.5(3)
C4 C3 C11 O5 1.4(4)
C9 C3 C11 O6 59.9(3)
C2 C3 C11 O6 -62.4(3)
C4 C3 C11 O6 -177.5(2)
C5 C4 C13 C18 -132.4(2)
C3 C4 C13 C18 109.3(3)
C5 C4 C13 C14 47.0(3)
C3 C4 C13 C14 -71.3(3)
C18 C13 C14 C15 1.1(4)
C4 C13 C14 C15 -178.4(2)
C13 C14 C15 C16 -0.4(4)
C14 C15 C16 C17 -0.2(4)
C14 C15 C16 C19 -179.6(3)
C15 C16 C17 C18 0.0(4)
C19 C16 C17 C18 179.4(3)
C16 C17 C18 C13 0.7(4)
C14 C13 C18 C17 -1.2(4)
C4 C13 C18 C17 178.2(2)
C20 O8 C19 O7 1.8(4)
C20 O8 C19 C16 -178.1(3)
C17 C16 C19 O7 -177.3(3)
C15 C16 C19 O7 2.0(5)
C17 C16 C19 O8 2.5(4)
C15 C16 C19 O8 -178.1(2)
